data_7160799
loop_
_publ_author_name
'Chahal, Mohit'
'Shaw, Ranjay'
'Yadav, Pratik'
'Bhardwaj, Vishnu'
'Althagafi, Ismail'
'Pratap, Ramendra'

_publ_section_title
;
 A green and cascade synthesis of functionalized 2-aminothiophenes from
 ketene dithioacetals.
;
_journal_issue 44
_journal_name_full 'Organic &amp; biomolecular chemistry'
_journal_page_first 10106
_journal_page_last 10117
_journal_paper_doi 10.1039/d5ob01121c
_journal_volume 23
_journal_year 2025
_chemical_absolute_configuration unk
_chemical_formula_moiety '0.286(C8 H8 N2 O2 S2)'
_chemical_formula_sum 'C2.286 H2.286 N0.571 O0.571 S0.571'
_chemical_formula_weight 65.228
_chemical_name_systematic 'methyl 3-amino-4-cyano-5-(methylthio)thiophene-2-carboxylate'
_space_group_crystal_system orthorhombic
_space_group_IT_number 33
_space_group_name_Hall 'P 2c -2n'
_space_group_name_H-M_alt 'P n a 21'
_symmetry_Int_Tables_number 33
_atom_sites_solution_primary iterative
_audit_creation_date 2025-08-25
_audit_creation_method
;
Olex2 1.5-alpha
(compiled 2025.04.05 svn.rf049d14d for OlexSys, GUI svn.r7224)
;
_audit_update_record
;
2025-08-27 deposited with the CCDC.	2025-09-29 downloaded from the CCDC.
;
_cell_angle_alpha 90
_cell_angle_beta 90
_cell_angle_gamma 90
_cell_formula_units_Z 14
_cell_length_a 7.5261(7)
_cell_length_b 13.4983(9)
_cell_length_c 10.0289(8)
_cell_measurement_reflns_used 3099
_cell_measurement_temperature 298
_cell_measurement_theta_max 29.5600
_cell_measurement_theta_min 2.5110
_cell_volume 1018.83(14)
_computing_cell_refinement 'CrysAlisPro 1.171.43.106a (Rigaku OD, 2024)'
_computing_data_collection 'CrysAlisPro 1.171.43.106a (Rigaku OD, 2024)'
_computing_data_reduction 'CrysAlisPro 1.171.43.106a (Rigaku OD, 2024)'
_computing_molecular_graphics 'Olex2 1.5-alpha (Dolomanov et al., 2009)'
_computing_publication_material 'Olex2 1.5-alpha (Dolomanov et al., 2009)'
_computing_structure_refinement 'olex2.refine 1.5-alpha (Bourhis et al., 2015)'
_computing_structure_solution 'olex2.solve 1.5-alpha (Bourhis et al., 2015)'
_diffrn_ambient_temperature 298
_diffrn_detector 'Hybrid Pixel Array Detector'
_diffrn_detector_area_resol_mean 10.0000
_diffrn_detector_type HyPix
_diffrn_measured_fraction_theta_full 0.9969
_diffrn_measured_fraction_theta_max 0.8122
_diffrn_measurement_details
;
List of Runs (angles in degrees, time in seconds):

  # Type    Start    End  Width  t~exp~   \w     \q     \k     \f   Frames
#--------------------------------------------------------------------------
  1  \w     -6.00  22.00   0.50    2.25    --    6.15 -60.00  21.00   56
  2  \w    -14.00  19.00   0.50    2.25    --   -5.06 -99.00  30.00   66
  3  \w    -12.00  18.00   0.50    2.25    --   -5.06 -99.00-120.00   60
  4  \w    -30.00  -4.00   0.50    2.25    --    6.15 -57.00-120.00   52
  5  \w     32.00  67.00   0.50    2.25    --   -5.06  38.00-180.00   70
;
_diffrn_measurement_device 'four-circle diffractometer'
_diffrn_measurement_device_type 'XtaLAB Synergy, Single source at home/near, HyPix'
_diffrn_measurement_method '\w scans'
_diffrn_orient_matrix_type 'CrysAlisPro convention (1999,Acta A55,543-557)'
_diffrn_orient_matrix_UB_11 0.0026523000
_diffrn_orient_matrix_UB_12 0.0006103000
_diffrn_orient_matrix_UB_13 0.0707025000
_diffrn_orient_matrix_UB_21 0.0664477000
_diffrn_orient_matrix_UB_22 -0.0372677000
_diffrn_orient_matrix_UB_23 -0.0008135000
_diffrn_orient_matrix_UB_31 0.0667461000
_diffrn_orient_matrix_UB_32 0.0370517000
_diffrn_orient_matrix_UB_33 -0.0019290000
_diffrn_radiation_monochromator mirror
_diffrn_radiation_probe x-ray
_diffrn_radiation_type 'Mo K\a'
_diffrn_radiation_wavelength 0.71073
_diffrn_reflns_av_R_equivalents 0.0377
_diffrn_reflns_av_unetI/netI 0.0451
_diffrn_reflns_Laue_measured_fraction_full 0.9969
_diffrn_reflns_Laue_measured_fraction_max 0.8122
_diffrn_reflns_limit_h_max 8
_diffrn_reflns_limit_h_min -10
_diffrn_reflns_limit_k_max 16
_diffrn_reflns_limit_k_min -18
_diffrn_reflns_limit_l_max 10
_diffrn_reflns_limit_l_min -13
_diffrn_reflns_number 4864
_diffrn_reflns_point_group_measured_fraction_full 0.8812
_diffrn_reflns_point_group_measured_fraction_max 0.6595
_diffrn_reflns_theta_full 25.2417
_diffrn_reflns_theta_max 31.01
_diffrn_reflns_theta_min 2.53
_diffrn_source 'micro-focus sealed X-ray tube'
_diffrn_source_type 'PhotonJet (Mo) X-ray Source'
_exptl_absorpt_coefficient_mu 0.497
_exptl_absorpt_correction_T_max 1.00000
_exptl_absorpt_correction_T_min 0.45654
_exptl_absorpt_correction_type multi-scan
_exptl_absorpt_process_details
;
CrysAlisPro 1.171.43.106a (Rigaku Oxford Diffraction, 2024)
Empirical absorption correction using spherical harmonics,
implemented in SCALE3 ABSPACK scaling algorithm.
;
_exptl_crystal_colour 'clear yellowish colourless'
_exptl_crystal_colour_lustre clear
_exptl_crystal_colour_modifier yellowish
_exptl_crystal_colour_primary colourless
_exptl_crystal_density_diffrn 1.488
_exptl_crystal_description block
_exptl_crystal_F_000 473.253
_exptl_crystal_preparation 'slow evaporation in DCM and ethylacetate'
_exptl_crystal_recrystallization_method NA
_exptl_crystal_size_max 0.1
_exptl_crystal_size_mid 0.1
_exptl_crystal_size_min 0.1
_refine_diff_density_max 0.2684
_refine_diff_density_min -0.2622
_refine_diff_density_rms 0.0409
_refine_ls_abs_structure_details 'Hooft, R.W.W., Straver, L.H., Spek, A.L. (2010). J. Appl. Cryst., 43, 665-668.'
_refine_ls_abs_structure_Flack -0.04(6)
_refine_ls_d_res_high 0.6897
_refine_ls_d_res_low 8.0502
_refine_ls_goodness_of_fit_ref 1.0491
_refine_ls_hydrogen_treatment constr
_refine_ls_matrix_type full
_refine_ls_number_constraints 11
_refine_ls_number_parameters 130
_refine_ls_number_reflns 2144
_refine_ls_number_restraints 1
_refine_ls_restrained_S_all 1.0491
_refine_ls_R_factor_all 0.0389
_refine_ls_R_factor_gt 0.0332
_refine_ls_shift/su_max 0.0005
_refine_ls_shift/su_mean 0.0001
_refine_ls_structure_factor_coef Fsqd
_refine_ls_weighting_details 'w=1/[\s^2^(Fo^2^)+(0.0408P)^2^+0.1466P] where P=(Fo^2^+2Fc^2^)/3'
_refine_ls_weighting_scheme calc
_refine_ls_wR_factor_gt 0.0844
_refine_ls_wR_factor_ref 0.0889
_reflns_Friedel_coverage 0.490
_reflns_limit_h_max 10
_reflns_limit_h_min -10
_reflns_limit_k_max 18
_reflns_limit_k_min -18
_reflns_limit_l_max 10
_reflns_limit_l_min -13
_reflns_number_gt 1906
_reflns_number_total 2144
_reflns_threshold_expression I>=2u(I)
_cod_data_source_file d5ob01121c3.cif
_cod_data_source_block 3A_auto
_cod_depositor_comments 'Adding full bibliography for 7160799--7160802.cif.'
_cod_original_sg_symbol_Hall ' P 2c -2n'
_cod_database_code 7160799
_chemical_oxdiff_formula 'C 8 H 8 O 2 N 2 S 2'
_chemical_oxdiff_usercomment 22-08-2025
_cell_oxdiff_angle_alpha 90.030(4)
_cell_oxdiff_angle_beta 90.040(6)
_cell_oxdiff_angle_gamma 89.980(4)
_cell_oxdiff_length_a 7.5281(6)
_cell_oxdiff_length_b 13.4962(5)
_cell_oxdiff_length_c 10.0278(7)
_cell_oxdiff_measurement_reflns_used 3099
_cell_oxdiff_volume 1018.83(11)
_olex2_refinement_description
;
1. Fixed Uiso
 At 1.2 times of:
  All N(H,H) groups
 At 1.5 times of:
  All C(H,H,H) groups
2.a Rotating group:
 N4(H4a,H4b)
2.b Idealised Me refined as rotating group:
 C1(H1a,H1b,H1c), C(Ha,Hb,Hc)
;
_olex2_submission_original_sample_id 3a
_olex2_submission_special_instructions 'No special instructions were received'
_oxdiff_exptl_absorpt_empirical_details
;
Empirical correction (ABSPACK) includes:
- Absorption correction using spherical harmonics
- Frame scaling
;
_oxdiff_exptl_absorpt_empirical_full_max 1.712
_oxdiff_exptl_absorpt_empirical_full_min 0.613

loop_
_space_group_symop_id
_space_group_symop_operation_xyz
1 x,y,z
2 -x,-y,z+1/2
3 -x+1/2,y+1/2,z+1/2
4 x+1/2,-y+1/2,z

loop_
_atom_site_label
_atom_site_type_symbol
_atom_site_fract_x
_atom_site_fract_y
_atom_site_fract_z
_atom_site_U_iso_or_equiv
_atom_site_adp_type
_atom_site_occupancy
_atom_site_refinement_flags_posn
S1 S 0.31447(10) 0.38067(5) 0.58537(7) 0.0552(2) Uani 1.000000 .
O2 O 0.5297(3) 0.09354(12) 0.08710(19) 0.0570(5) Uani 1.000000 .
O3 O 0.5535(3) 0.25716(13) 0.04568(19) 0.0550(5) Uani 1.000000 .
C8 C 0.4174(3) 0.14290(18) 0.3581(3) 0.0395(5) Uani 1.000000 .
N4 N 0.4264(3) 0.04257(16) 0.3499(2) 0.0514(6) Uani 1.000000 .
H4a H 0.452(3) 0.01835(19) 0.4276(6) 0.0617(7) Uiso 1.000000 GR
H4b H 0.3240(10) 0.0199(2) 0.326(2) 0.0617(7) Uiso 1.000000 GR
C7 C 0.3686(3) 0.19575(17) 0.4762(3) 0.0396(5) Uani 1.000000 .
N1 N 0.2943(4) 0.10629(18) 0.6947(3) 0.0605(7) Uani 1.000000 .
C4 C 0.4549(3) 0.20779(17) 0.2551(3) 0.0393(5) Uani 1.000000 .
C5 C 0.3262(3) 0.14732(17) 0.5978(3) 0.0432(5) Uani 1.000000 .
C6 C 0.3718(3) 0.29769(17) 0.4608(3) 0.0387(5) Uani 1.000000 .
C1 C 0.6171(6) 0.2335(3) -0.0855(3) 0.0709(10) Uani 1.000000 .
H1a H 0.5243(12) 0.2016(18) -0.1352(9) 0.1064(15) Uiso 1.000000 GR
H1b H 0.652(3) 0.2932(3) -0.1303(10) 0.1064(15) Uiso 1.000000 GR
H1c H 0.717(2) 0.1898(16) -0.0787(3) 0.1064(15) Uiso 1.000000 GR
C C 0.3845(5) 0.4970(2) 0.5154(4) 0.0683(9) Uani 1.000000 .
Ha H 0.329(3) 0.5063(11) 0.4302(15) 0.1025(13) Uiso 1.000000 GR
Hb H 0.351(4) 0.5500(3) 0.5741(16) 0.1025(13) Uiso 1.000000 GR
Hc H 0.5113(6) 0.4969(9) 0.505(3) 0.1025(13) Uiso 1.000000 GR
C3 C 0.5151(4) 0.17900(17) 0.1250(2) 0.0411(5) Uani 1.000000 .
S4 S 0.43261(9) 0.33106(4) 0.30281(7) 0.04325(16) Uani 1.000000 .

loop_
_atom_site_aniso_label
_atom_site_aniso_U_11
_atom_site_aniso_U_22
_atom_site_aniso_U_33
_atom_site_aniso_U_12
_atom_site_aniso_U_13
_atom_site_aniso_U_23
S1 0.0700(4) 0.0489(3) 0.0466(4) 0.0040(3) 0.0037(4) -0.0135(3)
O2 0.0926(14) 0.0448(9) 0.0335(10) 0.0003(8) 0.0052(10) -0.0035(8)
O3 0.0804(14) 0.0500(9) 0.0347(11) -0.0112(8) 0.0080(9) 0.0004(7)
C8 0.0463(13) 0.0382(11) 0.0340(12) 0.0015(9) -0.0023(10) -0.0004(9)
N4 0.0803(16) 0.0385(10) 0.0354(11) 0.0007(10) 0.0001(11) 0.0049(8)
C7 0.0421(12) 0.0434(11) 0.0334(12) 0.0013(10) -0.0005(10) -0.0008(9)
N1 0.0840(19) 0.0593(13) 0.0383(14) 0.0077(12) 0.0127(12) 0.0025(10)
C4 0.0505(13) 0.0373(11) 0.0303(12) 0.0004(9) -0.0013(10) 0.0007(9)
C5 0.0510(14) 0.0457(11) 0.0329(13) 0.0051(10) 0.0041(11) -0.0021(11)
C6 0.0388(11) 0.0421(11) 0.0351(12) 0.0013(9) -0.0026(10) -0.0038(9)
C1 0.097(3) 0.083(2) 0.0335(17) -0.0193(17) 0.0169(18) 0.0040(15)
C 0.087(2) 0.0420(13) 0.076(2) 0.0029(13) -0.002(2) -0.0092(13)
C3 0.0501(15) 0.0439(12) 0.0294(12) -0.0023(10) -0.0025(10) -0.0012(9)
S4 0.0546(3) 0.0369(2) 0.0383(3) -0.0012(2) -0.0003(3) 0.0024(2)

loop_
_atom_type_symbol
_atom_type_scat_dispersion_real
_atom_type_scat_dispersion_imag
_atom_type_scat_Cromer_Mann_a1
_atom_type_scat_Cromer_Mann_a2
_atom_type_scat_Cromer_Mann_a3
_atom_type_scat_Cromer_Mann_a4
_atom_type_scat_Cromer_Mann_b1
_atom_type_scat_Cromer_Mann_b2
_atom_type_scat_Cromer_Mann_b3
_atom_type_scat_Cromer_Mann_b4
_atom_type_scat_Cromer_Mann_c
_atom_type_scat_source
_atom_type_scat_dispersion_source
C 0.00313 0.00162 2.31000 1.02000 1.58860 0.86500 20.84390 10.20750 0.56870 51.65120 0.21560 'International Tables Volume C Table 6.1.1.4 (pp. 500-502)' 'Brennan, Cowan, Rev. Sci. Instrum., 1992, 63, 850'
H 0.00000 0.00000 0.49300 0.32291 0.14019 0.04081 10.51090 26.12570 3.14236 57.79970 0.00304 'International Tables Volume C Table 6.1.1.4 (pp. 500-502)' 'Brennan, Cowan, Rev. Sci. Instrum., 1992, 63, 850'
N 0.00612 0.00332 12.21260 3.13220 2.01250 1.16630 0.00570 9.89330 28.99750 0.58260 -11.52900 'International Tables Volume C Table 6.1.1.4 (pp. 500-502)' 'Brennan, Cowan, Rev. Sci. Instrum., 1992, 63, 850'
O 0.01085 0.00610 3.04850 2.28680 1.54630 0.86700 13.27710 5.70110 0.32390 32.90890 0.25080 'International Tables Volume C Table 6.1.1.4 (pp. 500-502)' 'Brennan, Cowan, Rev. Sci. Instrum., 1992, 63, 850'
S 0.12485 0.12449 6.90530 5.20340 1.43790 1.58630 1.46790 22.21510 0.25360 56.17200 0.86690 'International Tables Volume C Table 6.1.1.4 (pp. 500-502)' 'Brennan, Cowan, Rev. Sci. Instrum., 1992, 63, 850'

loop_
_geom_angle_atom_site_label_1
_geom_angle_atom_site_label_2
_geom_angle_atom_site_label_3
_geom_angle
_geom_angle_site_symmetry_1
_geom_angle_site_symmetry_3
_geom_angle_publ_flag
C S1 C6 102.14(15) . . ?
C3 O3 C1 115.9(2) . . ?
C7 C8 N4 124.0(2) . . ?
C4 C8 N4 125.2(2) . . ?
C4 C8 C7 110.8(2) . . ?
H4a N4 C8 109.4 . . ?
H4b N4 C8 109.0 . . ?
H4b N4 H4a 108.5 . . ?
C5 C7 C8 122.6(2) . . ?
C6 C7 C8 113.5(2) . . ?
C6 C7 C5 123.9(2) . . ?
C3 C4 C8 124.9(2) . . ?
S4 C4 C8 112.40(19) . . ?
S4 C4 C3 122.64(18) . . ?
N1 C5 C7 178.3(3) . . ?
C7 C6 S1 123.90(19) . . ?
S4 C6 S1 124.37(14) . . ?
S4 C6 C7 111.70(17) . . ?
H1a C1 O3 109.5 . . ?
H1b C1 O3 109.5 . . ?
H1b C1 H1a 109.5 . . ?
H1c C1 O3 109.5 . . ?
H1c C1 H1a 109.5 . . ?
H1c C1 H1b 109.5 . . ?
Ha C S1 109.5 . . ?
Hb C S1 109.5 . . ?
Hb C Ha 109.5 . . ?
Hc C S1 109.5 . . ?
Hc C Ha 109.5 . . ?
Hc C Hb 109.5 . . ?
O3 C3 O2 122.3(2) . . ?
C4 C3 O2 124.6(2) . . ?
C4 C3 O3 113.0(2) . . ?
C6 S4 C4 91.63(11) . . ?

loop_
_geom_bond_atom_site_label_1
_geom_bond_atom_site_label_2
_geom_bond_distance
_geom_bond_site_symmetry_2
_geom_bond_publ_flag
S1 C6 1.732(2) . ?
S1 C 1.799(3) . ?
O2 C3 1.220(3) . ?
O3 C1 1.436(4) . ?
O3 C3 1.353(3) . ?
C8 N4 1.358(3) . ?
C8 C7 1.431(4) . ?
C8 C4 1.383(3) . ?
N4 H4a 0.8667 . ?
N4 H4b 0.8642 . ?
C7 C5 1.419(4) . ?
C7 C6 1.385(3) . ?
N1 C5 1.144(4) . ?
C4 C3 1.435(4) . ?
C4 S4 1.739(2) . ?
C6 S4 1.710(3) . ?
C1 H1a 0.9600 . ?
C1 H1b 0.9600 . ?
C1 H1c 0.9600 . ?
C Ha 0.9600 . ?
C Hb 0.9600 . ?
C Hc 0.9600 . ?

loop_
_geom_torsion_atom_site_label_1
_geom_torsion_atom_site_label_2
_geom_torsion_atom_site_label_3
_geom_torsion_atom_site_label_4
_geom_torsion
_geom_torsion_site_symmetry_1
_geom_torsion_site_symmetry_2
_geom_torsion_site_symmetry_3
_geom_torsion_site_symmetry_4
_geom_torsion_publ_flag
S1 C6 C7 C8 178.6(2) . . . . ?
S1 C6 C7 C5 -3.2(3) . . . . ?
S1 C6 S4 C4 -178.23(18) . . . . ?
O2 C3 O3 C1 -1.5(4) . . . . ?
O2 C3 C4 C8 4.8(4) . . . . ?
O2 C3 C4 S4 -178.8(2) . . . . ?
O3 C3 C4 C8 -175.8(2) . . . . ?
O3 C3 C4 S4 0.6(3) . . . . ?
C8 C7 C6 S4 0.4(2) . . . . ?
C8 C4 S4 C6 -0.28(19) . . . . ?
N4 C8 C7 C5 0.7(3) . . . . ?
N4 C8 C7 C6 178.9(2) . . . . ?
N4 C8 C4 C3 -2.3(3) . . . . ?
N4 C8 C4 S4 -179.0(2) . . . . ?
C7 C8 C4 C3 177.3(2) . . . . ?
C7 C8 C4 S4 0.5(2) . . . . ?
C7 C6 S1 C 169.8(2) . . . . ?
C7 C6 S4 C4 -0.06(19) . . . . ?
C4 C8 C7 C5 -178.9(2) . . . . ?
C4 C8 C7 C6 -0.6(2) . . . . ?
C4 C3 O3 C1 179.1(3) . . . . ?
C5 C7 C6 S4 178.7(2) . . . . ?
C6 S4 C4 C3 -177.11(16) . . . . ?
C S1 C6 S4 -12.23(13) . . . . ?
